data_7239094
loop_
_publ_author_name
'Bej, Ansuman'
'Chakraborty, Amarnath'
'Sarkar, Amitabha'

_publ_section_title
;
 Solvent free, phosphine free Pd-catalyzed annulations of aryl bromides
 with diarylacetylenes
;
_journal_issue 36
_journal_name_full 'RSC Advances'
_journal_page_first 15812
_journal_paper_doi 10.1039/c3ra41924j
_journal_volume 3
_journal_year 2013
_chemical_formula_sum 'C35 H23 N'
_chemical_formula_weight 457.54
_space_group_IT_number 61
_space_group_name_Hall '-P 2ac 2ab'
_space_group_name_H-M_alt 'P b c a'
_symmetry_cell_setting orthorhombic
_symmetry_space_group_name_H-M 'P b c a'
_atom_sites_solution_hydrogens geom
_atom_sites_solution_primary direct
_atom_sites_solution_secondary difmap
_audit_creation_method SHELXL-97
_cell_angle_alpha 90.00
_cell_angle_beta 90.00
_cell_angle_gamma 90.00
_cell_formula_units_Z 8
_cell_length_a 6.6655(8)
_cell_length_b 21.962(2)
_cell_length_c 32.777(4)
_cell_measurement_reflns_used 6470
_cell_measurement_temperature 150(2)
_cell_measurement_theta_max 24.33
_cell_measurement_theta_min 2.23
_cell_volume 4798.2(9)
_computing_cell_refinement 'Bruker SMART'
_computing_data_collection 'Bruker SMART'
_computing_data_reduction 'Bruker SAINT'
_computing_molecular_graphics 'MERCURY 2.3'
_computing_publication_material 'ORTEP 3V.2'
_computing_structure_refinement 'SHELXL-97 (Sheldrick, 2008)'
_computing_structure_solution 'SHELXS-97 (Sheldrick, 2008)'
_diffrn_ambient_temperature 150(2)
_diffrn_measured_fraction_theta_full 0.998
_diffrn_measured_fraction_theta_max 0.998
_diffrn_measurement_device_type 'CCD area detector'
_diffrn_measurement_method 'phi and omega scans'
_diffrn_radiation_monochromator graphite
_diffrn_radiation_source 'fine-focus sealed tube'
_diffrn_radiation_type MoK\a
_diffrn_radiation_wavelength 0.71073
_diffrn_reflns_av_R_equivalents 0.0533
_diffrn_reflns_av_sigmaI/netI 0.0253
_diffrn_reflns_limit_h_max 7
_diffrn_reflns_limit_h_min -7
_diffrn_reflns_limit_k_max 25
_diffrn_reflns_limit_k_min -25
_diffrn_reflns_limit_l_max 38
_diffrn_reflns_limit_l_min -38
_diffrn_reflns_number 40482
_diffrn_reflns_theta_full 24.58
_diffrn_reflns_theta_max 24.58
_diffrn_reflns_theta_min 1.85
_exptl_absorpt_coefficient_mu 0.073
_exptl_absorpt_correction_T_max 0.9942
_exptl_absorpt_correction_T_min 0.9885
_exptl_absorpt_correction_type multi-scan
_exptl_absorpt_process_details SADABS
_exptl_crystal_colour COLORLESS
_exptl_crystal_density_diffrn 1.267
_exptl_crystal_density_method 'not measured'
_exptl_crystal_description BLOCK
_exptl_crystal_F_000 1920
_exptl_crystal_size_max 0.16
_exptl_crystal_size_mid 0.10
_exptl_crystal_size_min 0.08
_refine_diff_density_max 0.184
_refine_diff_density_min -0.184
_refine_diff_density_rms 0.044
_refine_ls_extinction_method none
_refine_ls_goodness_of_fit_ref 1.102
_refine_ls_hydrogen_treatment mixed
_refine_ls_matrix_type full
_refine_ls_number_parameters 325
_refine_ls_number_reflns 4015
_refine_ls_number_restraints 0
_refine_ls_restrained_S_all 1.102
_refine_ls_R_factor_all 0.0580
_refine_ls_R_factor_gt 0.0453
_refine_ls_shift/su_max 0.000
_refine_ls_shift/su_mean 0.000
_refine_ls_structure_factor_coef Fsqd
_refine_ls_weighting_details 'calc w=1/[\s^2^(Fo^2^)+(0.1000P)^2^+0.0000P] where P=(Fo^2^+2Fc^2^)/3'
_refine_ls_weighting_scheme calc
_refine_ls_wR_factor_gt 0.1389
_refine_ls_wR_factor_ref 0.1479
_reflns_number_gt 3286
_reflns_number_total 4015
_reflns_threshold_expression >2sigma(I)
_cod_data_source_file c3ra41924j.txt
_cod_data_source_block accn1_0m
_cod_depositor_comments
;
The following automatic conversions were performed:

data item '_exptl_absorpt_correction_type' value 'MULTI-SCAN' was
changed to 'multi-scan' in accordance with the
/home/saulius/struct/COD-crude-data/automatic-downloads/DataCite-retrospective/RSC/depositions/lib/dictionaries/cif_core.dic
dictionary named 'cif_core.dic' version 2.4.2 last updated on
2011-04-26.

data item '_symmetry_cell_setting' value 'Orthorhombic' was changed
to 'orthorhombic' in accordance with the
/home/saulius/struct/COD-crude-data/automatic-downloads/DataCite-retrospective/RSC/depositions/lib/dictionaries/cif_core.dic
dictionary named 'cif_core.dic' version 2.4.2 last updated on
2011-04-26.

Automatic conversion script
Id: cif_fix_values 6909 2019-04-08 15:41:33Z antanas 
;
_cod_original_sg_symbol_H-M 'Pbca '
_cod_database_code 7239094

loop_
_symmetry_equiv_pos_as_xyz
'x, y, z'
'-x+1/2, -y, z+1/2'
'-x, y+1/2, -z+1/2'
'x+1/2, -y+1/2, -z'
'-x, -y, -z'
'x-1/2, y, -z-1/2'
'x, -y-1/2, z-1/2'
'-x-1/2, y-1/2, z'

loop_
_atom_site_label
_atom_site_type_symbol
_atom_site_fract_x
_atom_site_fract_y
_atom_site_fract_z
_atom_site_U_iso_or_equiv
_atom_site_adp_type
_atom_site_occupancy
_atom_site_symmetry_multiplicity
_atom_site_calc_flag
_atom_site_refinement_flags
N1 N 0.0890(2) 0.14328(8) 0.34778(5) 0.0388(4) Uani 1 1 d .
C3 C 0.0801(2) 0.16043(8) 0.24215(5) 0.0274(4) Uani 1 1 d .
H3 H 0.0881 0.2009 0.2503 0.033 Uiso 1 1 calc R
C4 C 0.0782(2) 0.14604(8) 0.20012(5) 0.0246(4) Uani 1 1 d .
C5 C 0.0642(2) 0.08415(8) 0.18834(5) 0.0253(4) Uani 1 1 d .
C22 C 0.1053(2) 0.17593(8) 0.12914(5) 0.0262(4) Uani 1 1 d .
C2 C 0.0703(2) 0.11556(8) 0.27110(5) 0.0279(4) Uani 1 1 d .
C8 C 0.0714(2) 0.06868(8) 0.14620(5) 0.0251(4) Uani 1 1 d .
C15 C 0.1015(2) 0.11364(8) 0.11753(5) 0.0257(4) Uani 1 1 d .
C29 C 0.0926(2) 0.19238(8) 0.16959(5) 0.0256(4) Uani 1 1 d .
C30 C 0.1011(3) 0.25739(8) 0.18223(5) 0.0283(4) Uani 1 1 d .
C16 C 0.1321(3) 0.09724(8) 0.07385(5) 0.0286(4) Uani 1 1 d .
C9 C 0.0381(3) 0.00395(8) 0.13331(5) 0.0280(4) Uani 1 1 d .
C6 C 0.0483(3) 0.03921(8) 0.21921(5) 0.0280(4) Uani 1 1 d .
H6 H 0.0345 -0.0014 0.2118 0.034 Uiso 1 1 calc R
C1 C 0.0794(3) 0.13112(8) 0.31377(6) 0.0295(4) Uani 1 1 d .
C26 C 0.1229(3) 0.30392(9) 0.03106(6) 0.0378(5) Uani 1 1 d .
H26 H 0.1252 0.3307 0.0091 0.045 Uiso 1 1 calc R
C7 C 0.0529(3) 0.05413(8) 0.25949(5) 0.0293(4) Uani 1 1 d .
H7 H 0.0445 0.0239 0.2793 0.035 Uiso 1 1 calc R
C23 C 0.1156(3) 0.22289(8) 0.09614(5) 0.0267(4) Uani 1 1 d .
C24 C 0.2936(3) 0.23425(8) 0.07534(5) 0.0304(4) Uani 1 1 d .
H24 H 0.4109 0.2146 0.0832 0.037 Uiso 1 1 calc R
C31 C 0.2834(3) 0.28699(8) 0.18587(5) 0.0360(5) Uani 1 1 d .
H31 H 0.4012 0.2661 0.1800 0.043 Uiso 1 1 calc R
C27 C -0.0540(3) 0.29352(9) 0.05177(6) 0.0367(5) Uani 1 1 d .
H27 H -0.1709 0.3134 0.0439 0.044 Uiso 1 1 calc R
C13 C 0.1569(3) -0.09219(9) 0.10814(6) 0.0404(5) Uani 1 1 d .
H13 H 0.2621 -0.1168 0.0995 0.048 Uiso 1 1 calc R
C10 C -0.1554(3) -0.01924(8) 0.13332(5) 0.0337(4) Uani 1 1 d .
H10 H -0.2612 0.0053 0.1418 0.040 Uiso 1 1 calc R
C35 C -0.0732(3) 0.28940(9) 0.19100(6) 0.0382(5) Uani 1 1 d .
H35 H -0.1973 0.2704 0.1888 0.046 Uiso 1 1 calc R
C12 C -0.0363(3) -0.11459(9) 0.10842(6) 0.0381(5) Uani 1 1 d .
H12 H -0.0610 -0.1544 0.1001 0.046 Uiso 1 1 calc R
C14 C 0.1941(3) -0.03342(8) 0.12072(5) 0.0341(4) Uani 1 1 d .
H14 H 0.3249 -0.0187 0.1208 0.041 Uiso 1 1 calc R
C28 C -0.0571(3) 0.25331(9) 0.08438(5) 0.0325(4) Uani 1 1 d .
H28 H -0.1761 0.2467 0.0985 0.039 Uiso 1 1 calc R
C20 C 0.0102(4) 0.08075(9) 0.00573(6) 0.0428(5) Uani 1 1 d .
H20 H -0.0954 0.0802 -0.0128 0.051 Uiso 1 1 calc R
C19 C 0.2012(4) 0.06578(8) -0.00699(6) 0.0436(5) Uani 1 1 d .
H19 H 0.2237 0.0549 -0.0340 0.052 Uiso 1 1 calc R
C21 C -0.0246(3) 0.09662(8) 0.04596(6) 0.0360(5) Uani 1 1 d .
H21 H -0.1535 0.1069 0.0544 0.043 Uiso 1 1 calc R
C11 C -0.1933(3) -0.07811(9) 0.12098(6) 0.0386(5) Uani 1 1 d .
H11 H -0.3238 -0.0932 0.1211 0.046 Uiso 1 1 calc R
C18 C 0.3586(3) 0.06680(8) 0.02015(6) 0.0403(5) Uani 1 1 d .
H18 H 0.4874 0.0570 0.0115 0.048 Uiso 1 1 calc R
C25 C 0.2969(3) 0.27461(8) 0.04301(5) 0.0352(5) Uani 1 1 d .
H25 H 0.4164 0.2821 0.0292 0.042 Uiso 1 1 calc R
C33 C 0.1199(4) 0.37855(9) 0.20668(6) 0.0439(5) Uani 1 1 d .
H33 H 0.1261 0.4190 0.2149 0.053 Uiso 1 1 calc R
C17 C 0.3243(3) 0.08254(8) 0.06047(5) 0.0336(4) Uani 1 1 d .
H17 H 0.4308 0.0833 0.0788 0.040 Uiso 1 1 calc R
C34 C -0.0619(3) 0.34989(10) 0.20304(6) 0.0452(5) Uani 1 1 d .
H34 H -0.1791 0.3712 0.2087 0.054 Uiso 1 1 calc R
C32 C 0.2933(4) 0.34698(9) 0.19806(6) 0.0449(5) Uani 1 1 d .
H32 H 0.4172 0.3661 0.2005 0.054 Uiso 1 1 calc R

loop_
_atom_site_aniso_label
_atom_site_aniso_U_11
_atom_site_aniso_U_22
_atom_site_aniso_U_33
_atom_site_aniso_U_23
_atom_site_aniso_U_13
_atom_site_aniso_U_12
N1 0.0325(9) 0.0535(11) 0.0303(10) -0.0023(8) 0.0013(7) 0.0047(7)
C3 0.0191(9) 0.0344(10) 0.0286(10) -0.0030(7) 0.0008(7) 0.0014(7)
C4 0.0155(9) 0.0343(10) 0.0241(9) 0.0004(7) -0.0011(6) 0.0006(7)
C5 0.0164(9) 0.0340(10) 0.0255(9) 0.0026(7) 0.0002(7) 0.0015(7)
C22 0.0199(9) 0.0336(10) 0.0251(9) 0.0013(7) -0.0003(7) -0.0003(7)
C2 0.0168(9) 0.0425(11) 0.0245(9) 0.0022(8) 0.0013(7) 0.0020(7)
C8 0.0203(9) 0.0302(9) 0.0247(9) -0.0001(7) -0.0006(7) 0.0001(7)
C15 0.0216(9) 0.0314(10) 0.0240(9) -0.0015(7) -0.0018(7) 0.0003(7)
C29 0.0187(9) 0.0316(9) 0.0264(9) 0.0002(7) -0.0007(7) 0.0007(7)
C30 0.0300(10) 0.0345(10) 0.0204(9) 0.0031(7) -0.0004(7) 0.0029(8)
C16 0.0347(11) 0.0258(9) 0.0253(9) 0.0012(7) 0.0017(7) -0.0023(8)
C9 0.0308(10) 0.0323(10) 0.0210(9) 0.0031(7) -0.0022(7) -0.0004(8)
C6 0.0228(9) 0.0309(9) 0.0303(10) 0.0014(7) -0.0019(7) -0.0003(7)
C1 0.0228(10) 0.0373(10) 0.0283(11) 0.0034(8) 0.0017(7) 0.0023(8)
C26 0.0531(13) 0.0315(10) 0.0289(10) 0.0010(8) -0.0003(9) -0.0020(9)
C7 0.0222(9) 0.0385(10) 0.0273(10) 0.0063(8) 0.0002(7) 0.0011(7)
C23 0.0301(10) 0.0263(9) 0.0236(9) -0.0039(7) -0.0020(7) -0.0014(7)
C24 0.0316(10) 0.0308(10) 0.0289(9) -0.0015(7) 0.0003(7) -0.0001(8)
C31 0.0340(11) 0.0372(11) 0.0369(11) -0.0027(8) 0.0019(8) 0.0005(9)
C27 0.0386(12) 0.0364(10) 0.0351(11) 0.0018(8) -0.0055(8) 0.0041(8)
C13 0.0456(13) 0.0369(11) 0.0385(11) -0.0034(9) 0.0003(9) 0.0069(9)
C10 0.0328(11) 0.0363(10) 0.0320(10) -0.0010(8) 0.0005(8) 0.0007(8)
C35 0.0332(11) 0.0426(12) 0.0387(11) -0.0015(9) 0.0004(8) 0.0054(9)
C12 0.0505(13) 0.0327(10) 0.0310(10) -0.0020(8) -0.0051(9) -0.0050(9)
C14 0.0335(11) 0.0362(11) 0.0325(10) 0.0016(8) -0.0004(8) 0.0009(8)
C28 0.0317(10) 0.0356(10) 0.0302(10) -0.0003(8) 0.0016(8) 0.0020(8)
C20 0.0622(15) 0.0383(11) 0.0279(11) 0.0005(8) -0.0097(10) -0.0021(10)
C19 0.0749(16) 0.0316(10) 0.0244(10) -0.0008(8) 0.0073(10) -0.0022(10)
C21 0.0426(12) 0.0353(10) 0.0300(10) -0.0006(8) -0.0042(8) -0.0009(9)
C11 0.0387(12) 0.0446(12) 0.0324(10) 0.0006(8) -0.0025(9) -0.0098(9)
C18 0.0551(13) 0.0318(10) 0.0340(11) -0.0024(8) 0.0153(10) -0.0018(9)
C25 0.0412(12) 0.0342(10) 0.0302(10) -0.0021(8) 0.0058(8) -0.0046(9)
C33 0.0659(16) 0.0323(11) 0.0335(11) -0.0013(8) 0.0017(10) 0.0031(10)
C17 0.0368(11) 0.0342(10) 0.0298(10) -0.0018(8) 0.0029(8) -0.0022(8)
C34 0.0543(14) 0.0461(12) 0.0351(12) -0.0028(9) 0.0021(9) 0.0187(10)
C32 0.0532(14) 0.0418(12) 0.0397(12) -0.0030(9) 0.0015(10) -0.0097(10)

loop_
_atom_type_symbol
_atom_type_description
_atom_type_scat_dispersion_real
_atom_type_scat_dispersion_imag
_atom_type_scat_source
C C 0.0033 0.0016 'International Tables Vol C Tables 4.2.6.8 and 6.1.1.4'
H H 0.0000 0.0000 'International Tables Vol C Tables 4.2.6.8 and 6.1.1.4'
N N 0.0061 0.0033 'International Tables Vol C Tables 4.2.6.8 and 6.1.1.4'

loop_
_geom_angle_atom_site_label_1
_geom_angle_atom_site_label_2
_geom_angle_atom_site_label_3
_geom_angle
C2 C3 C4 120.93(17)
C3 C4 C5 118.75(16)
C3 C4 C29 121.48(16)
C5 C4 C29 119.77(15)
C4 C5 C6 118.58(15)
C4 C5 C8 119.45(15)
C6 C5 C8 121.95(16)
C29 C22 C15 120.64(16)
C29 C22 C23 121.21(16)
C15 C22 C23 118.11(15)
C3 C2 C7 120.43(16)
C3 C2 C1 119.99(17)
C7 C2 C1 119.58(16)
C15 C8 C5 119.72(16)
C15 C8 C9 120.57(15)
C5 C8 C9 119.66(15)
C8 C15 C22 120.68(15)
C8 C15 C16 120.13(15)
C22 C15 C16 119.18(15)
C22 C29 C4 119.41(16)
C22 C29 C30 121.19(16)
C4 C29 C30 119.36(15)
C31 C30 C35 118.64(17)
C31 C30 C29 120.55(16)
C35 C30 C29 120.81(16)
C21 C16 C17 118.87(17)
C21 C16 C15 122.12(17)
C17 C16 C15 119.01(15)
C10 C9 C14 118.68(17)
C10 C9 C8 119.06(15)
C14 C9 C8 122.25(16)
C7 C6 C5 121.57(17)
N1 C1 C2 179.18(19)
C27 C26 C25 120.02(18)
C6 C7 C2 119.69(16)
C28 C23 C24 119.06(16)
C28 C23 C22 119.72(15)
C24 C23 C22 121.13(15)
C25 C24 C23 120.31(17)
C32 C31 C30 121.09(19)
C26 C27 C28 119.81(18)
C14 C13 C12 120.05(19)
C11 C10 C9 121.02(18)
C30 C35 C34 119.91(19)
C13 C12 C11 120.20(18)
C13 C14 C9 120.54(18)
C23 C28 C27 120.63(17)
C19 C20 C21 120.19(19)
C18 C19 C20 120.32(18)
C20 C21 C16 120.25(19)
C10 C11 C12 119.51(18)
C19 C18 C17 119.69(19)
C24 C25 C26 120.16(18)
C34 C33 C32 119.54(18)
C18 C17 C16 120.68(18)
C33 C34 C35 120.80(19)
C33 C32 C31 120.0(2)

loop_
_geom_bond_atom_site_label_1
_geom_bond_atom_site_label_2
_geom_bond_distance
N1 C1 1.148(2)
C3 C2 1.370(2)
C3 C4 1.414(2)
C4 C5 1.416(2)
C4 C29 1.430(2)
C5 C6 1.418(2)
C5 C8 1.423(2)
C22 C29 1.377(2)
C22 C15 1.420(2)
C22 C23 1.496(2)
C2 C7 1.407(3)
C2 C1 1.441(2)
C8 C15 1.378(2)
C8 C9 1.500(2)
C15 C16 1.490(2)
C29 C30 1.488(3)
C30 C31 1.384(3)
C30 C35 1.387(3)
C16 C21 1.388(3)
C16 C17 1.392(3)
C9 C10 1.387(3)
C9 C14 1.387(3)
C6 C7 1.361(2)
C26 C27 1.380(3)
C26 C25 1.383(3)
C23 C28 1.385(2)
C23 C24 1.391(2)
C24 C25 1.382(2)
C31 C32 1.378(3)
C27 C28 1.386(3)
C13 C14 1.377(3)
C13 C12 1.378(3)
C10 C11 1.378(3)
C35 C34 1.388(3)
C12 C11 1.381(3)
C20 C19 1.379(3)
C20 C21 1.384(3)
C19 C18 1.375(3)
C18 C17 1.385(3)
C33 C34 1.371(3)
C33 C32 1.377(3)
